data_4115546
loop_
_publ_author_name
'Bo Liang'
'David J. Richard'
'Padma S. Portonovo'
'Madeleine M. Joulli\'e'

_publ_section_title
;
 Total Syntheses and Biological Investigations of Tamandarins A and B and
 Tamandarin A Analogs
;
_journal_name_full 'Journal of the American Chemical Society'
_journal_page_first 4469
_journal_page_last 4474
_journal_paper_doi 10.1021/ja010222c
_journal_volume 123
_journal_year 2001
_chemical_formula_sum 'C17 H25 N O5'
_chemical_formula_weight 323.38
_chemical_name_systematic
; 
 ? 
;
_space_group_IT_number 19
_symmetry_cell_setting orthorhombic
_symmetry_Int_Tables_number 19
_symmetry_space_group_name_Hall 'P 2ac 2ab'
_symmetry_space_group_name_H-M 'P 21 21 21'
_atom_sites_solution_hydrogens geom
_atom_sites_solution_primary direct
_atom_sites_solution_secondary difmap
_audit_creation_method SHELXL
_cell_angle_alpha 90.00
_cell_angle_beta 90.00
_cell_angle_gamma 90.00
_cell_formula_units_Z 4
_cell_length_a 13.1394(1)
_cell_length_b 23.1711(3)
_cell_length_c 5.6267(1)
_cell_measurement_temperature 293(2)
_cell_volume 1713.07(4)
_computing_structure_refinement 'SHELXL-93 (Sheldrick, 1993)'
_computing_structure_solution 'SHELXS-86 (Sheldrick, 1990)'
_diffrn_ambient_temperature 293(2)
_diffrn_radiation_monochromator graphite
_diffrn_radiation_source 'fine-focus sealed tube'
_diffrn_radiation_type MoK\a
_diffrn_radiation_wavelength 0.71069
_diffrn_reflns_av_R_equivalents 0.0240
_diffrn_reflns_av_sigmaI/netI 0.0199
_diffrn_reflns_limit_h_max 15
_diffrn_reflns_limit_h_min -15
_diffrn_reflns_limit_k_max 27
_diffrn_reflns_limit_k_min -27
_diffrn_reflns_limit_l_max 6
_diffrn_reflns_limit_l_min -6
_diffrn_reflns_number 11348
_diffrn_reflns_theta_max 25.35
_diffrn_reflns_theta_min 1.76
_exptl_absorpt_coefficient_mu 0.092
_exptl_crystal_density_diffrn 1.254
_exptl_crystal_F_000 696
_exptl_crystal_size_max 0.35
_exptl_crystal_size_mid 0.20
_exptl_crystal_size_min 0.05
_refine_diff_density_max 0.173
_refine_diff_density_min -0.176
_refine_diff_density_rms 0.046
_refine_ls_abs_structure_details 'Flack H D (1983), Acta Cryst. A39, 876-881'
_refine_ls_abs_structure_Flack -0.27(106)
_refine_ls_extinction_coef 0.0194(16)
_refine_ls_extinction_expression Fc^*^=kFc[1+0.001xFc^2^\l^3^/sin(2\q)]^-1/4^
_refine_ls_extinction_method SHELXL
_refine_ls_goodness_of_fit_all 1.044
_refine_ls_goodness_of_fit_obs 1.051
_refine_ls_matrix_type full
_refine_ls_number_parameters 309
_refine_ls_number_reflns 3115
_refine_ls_number_restraints 0
_refine_ls_restrained_S_all 1.044
_refine_ls_restrained_S_obs 1.051
_refine_ls_R_factor_all 0.0392
_refine_ls_R_factor_obs 0.0358
_refine_ls_shift/esd_max 0.016
_refine_ls_shift/esd_mean 0.002
_refine_ls_structure_factor_coef Fsqd
_refine_ls_weighting_details 'w=1/[\s^2^(Fo^2^)+(0.0397P)^2^+0.4302P] where P=(Fo^2^+2Fc^2^)/3'
_refine_ls_weighting_scheme calc
_refine_ls_wR_factor_all 0.0835
_refine_ls_wR_factor_obs 0.0814
_reflns_number_observed 2944
_reflns_number_total 3115
_reflns_observed_criterion >2sigma(I)
_cod_data_source_file ja010222c_1.cif
_cod_data_source_block shelxl
_cod_depositor_comments
;
The following automatic conversions were performed:

'_refine_ls_weighting_scheme' value 'calc
w=1/[\s^2^(Fo^2^)+(0.0397P)^2^+0.4302P] where P=(Fo^2^+2Fc^2^)/3' was
changed to 'calc'. New tag '_refine_ls_weighting_details' was
created. The value of the new tag was set to
'w=1/[\s^2^(Fo^2^)+(0.0397P)^2^+0.4302P] where P=(Fo^2^+2Fc^2^)/3'.

Automatic conversion script
Id: cif_fix_values 3143 2015-03-26 13:38:13Z robertas 
;
_cod_original_sg_symbol_H-M 'P 21 21 21 '
_cod_database_code 4115546

loop_
_symmetry_equiv_pos_as_xyz
'x, y, z'
'-x+1/2, -y, z+1/2'
'x+1/2, -y+1/2, -z'
'-x, y+1/2, -z+1/2'

loop_
_atom_site_aniso_label
_atom_site_aniso_U_11
_atom_site_aniso_U_22
_atom_site_aniso_U_33
_atom_site_aniso_U_23
_atom_site_aniso_U_13
_atom_site_aniso_U_12
C1 0.0281(9) 0.0320(9) 0.0266(9) 0.0027(7) 0.0020(7) -0.0044(7)
C2 0.0409(11) 0.0394(10) 0.0333(10) 0.0047(9) -0.0032(9) -0.0027(8)
C3 0.0483(12) 0.0456(11) 0.0491(13) 0.0145(10) -0.0006(11) 0.0056(10)
C4 0.0501(13) 0.0375(11) 0.0615(14) 0.0036(11) 0.0136(11) 0.0065(9)
C5 0.0540(13) 0.0374(11) 0.0497(12) -0.0113(10) 0.0076(11) -0.0038(10)
C6 0.0405(11) 0.0398(11) 0.0334(10) -0.0017(9) -0.0004(9) -0.0051(8)
C7 0.0285(9) 0.0312(9) 0.0310(9) 0.0035(8) 0.0036(8) -0.0053(7)
C8 0.0254(8) 0.0250(8) 0.0271(8) -0.0010(7) 0.0008(7) 0.0012(6)
C9 0.0240(8) 0.0307(8) 0.0252(8) 0.0039(8) -0.0004(7) -0.0036(7)
C10 0.0330(9) 0.0303(9) 0.0316(9) 0.0028(8) -0.0011(8) -0.0021(8)
C11 0.0384(11) 0.0378(11) 0.0633(15) 0.0050(11) 0.0094(11) 0.0048(9)
C12 0.060(2) 0.0421(13) 0.086(2) 0.0078(15) 0.006(2) 0.0159(12)
C13 0.061(2) 0.0350(11) 0.0578(15) -0.0016(11) -0.0158(12) -0.0084(10)
C14 0.0266(9) 0.0388(10) 0.0273(8) 0.0055(8) 0.0001(7) -0.0032(8)
C15 0.0328(10) 0.0379(10) 0.0328(9) -0.0005(8) -0.0023(8) 0.0037(9)
C17 0.066(2) 0.0462(13) 0.0493(14) 0.0155(12) -0.0092(12) -0.0061(12)
C18 0.0289(9) 0.0342(9) 0.0365(10) -0.0016(8) 0.0009(8) 0.0032(7)
N1 0.0263(7) 0.0336(7) 0.0257(7) 0.0020(6) -0.0028(6) -0.0062(6)
O1 0.0327(7) 0.0343(6) 0.0275(6) 0.0061(6) -0.0026(5) -0.0071(5)
O2 0.0292(6) 0.0428(7) 0.0278(6) -0.0003(6) -0.0022(5) -0.0084(5)
O3 0.0503(8) 0.0386(7) 0.0434(8) 0.0059(7) -0.0113(7) -0.0059(6)
O4 0.0500(8) 0.0435(7) 0.0417(8) 0.0040(7) -0.0143(7) -0.0040(7)
O5 0.0333(7) 0.0549(8) 0.0342(7) 0.0153(6) 0.0081(6) 0.0039(6)

loop_
_atom_site_label
_atom_site_type_symbol
_atom_site_fract_x
_atom_site_fract_y
_atom_site_fract_z
_atom_site_U_iso_or_equiv
_atom_site_thermal_displace_type
_atom_site_occupancy
_atom_site_calc_flag
C1 C 0.66825(13) 0.89282(7) 0.3327(3) 0.0289(4) Uani 1 d
C2 C 0.61162(15) 0.91471(9) 0.1447(4) 0.0378(4) Uani 1 d
C3 C 0.5764(2) 0.97124(9) 0.1491(4) 0.0477(5) Uani 1 d
C4 C 0.5992(2) 1.00668(10) 0.3400(4) 0.0497(6) Uani 1 d
C5 C 0.6564(2) 0.98548(9) 0.5267(4) 0.0470(5) Uani 1 d
C6 C 0.6904(2) 0.92888(9) 0.5238(4) 0.0379(4) Uani 1 d
C7 C 0.70570(14) 0.83190(8) 0.3243(3) 0.0302(4) Uani 1 d
C8 C 0.63881(12) 0.77072(7) 0.6317(3) 0.0258(4) Uani 1 d
C9 C 0.54635(12) 0.70611(8) 0.9088(3) 0.0267(4) Uani 1 d
C10 C 0.56576(14) 0.64069(7) 0.9008(3) 0.0316(4) Uani 1 d
C11 C 0.6793(2) 0.62846(9) 0.8817(5) 0.0465(5) Uani 1 d
C12 C 0.7083(2) 0.56513(11) 0.9038(7) 0.0625(7) Uani 1 d
C13 C 0.5041(2) 0.61040(10) 0.7105(5) 0.0514(6) Uani 1 d
C14 C 0.43965(13) 0.72200(8) 0.9948(3) 0.0309(4) Uani 1 d
C15 C 0.4236(2) 0.78693(8) 1.0115(3) 0.0345(4) Uani 1 d
C17 C 0.3969(2) 0.90180(11) 0.5650(5) 0.0538(6) Uani 1 d
C18 C 0.39325(13) 0.81494(8) 0.7830(3) 0.0332(4) Uani 1 d
N1 N 0.56304(11) 0.73354(6) 0.6770(3) 0.0285(3) Uani 1 d
O1 O 0.62842(9) 0.79192(5) 0.4089(2) 0.0315(3) Uani 1 d
O2 O 0.70672(9) 0.78471(5) 0.7678(2) 0.0333(3) Uani 1 d
O3 O 0.42783(11) 0.86912(6) 0.7717(3) 0.0441(4) Uani 1 d
O4 O 0.34077(11) 0.79359(6) 0.6296(2) 0.0451(4) Uani 1 d
O5 O 0.42635(11) 0.69634(6) 1.2244(2) 0.0408(3) Uani 1 d
H1 H 0.5191(18) 0.7246(9) 0.5639(42) 0.045(6) Uiso 1 d
H2 H 0.5969(16) 0.8899(9) 0.0031(41) 0.043(6) Uiso 1 d
H3 H 0.5353(18) 0.9869(10) 0.0168(45) 0.055(7) Uiso 1 d
H4 H 0.5735(20) 1.0484(11) 0.3311(47) 0.070(8) Uiso 1 d
H5 H 0.6733(18) 1.0092(11) 0.6557(46) 0.060(7) Uiso 1 d
H5A H 0.3610(26) 0.7009(12) 1.2762(55) 0.088(10) Uiso 1 d
H6 H 0.7313(17) 0.9129(9) 0.6567(43) 0.047(6) Uiso 1 d
H7A H 0.7218(15) 0.8181(8) 0.1540(37) 0.032(5) Uiso 1 d
H7B H 0.7710(15) 0.8259(8) 0.4301(36) 0.032(5) Uiso 1 d
H9 H 0.5955(14) 0.7230(8) 1.0200(32) 0.023(4) Uiso 1 d
H10 H 0.5446(14) 0.6249(8) 1.0621(36) 0.027(5) Uiso 1 d
H11A H 0.7023(21) 0.6443(11) 0.7333(53) 0.068(8) Uiso 1 d
H11B H 0.7138(24) 0.6488(13) 1.0282(61) 0.089(10) Uiso 1 d
H12B H 0.6829(24) 0.5419(13) 0.7616(60) 0.086(10) Uiso 1 d
H12C H 0.6810(25) 0.5491(13) 1.0518(60) 0.083(10) Uiso 1 d
H12A H 0.7856(25) 0.5581(13) 0.9054(54) 0.085(9) Uiso 1 d
H13A H 0.4301(23) 0.6194(11) 0.7124(51) 0.072(8) Uiso 1 d
H13B H 0.5152(20) 0.5692(12) 0.7176(49) 0.070(8) Uiso 1 d
H13C H 0.5242(24) 0.6260(13) 0.5392(62) 0.095(10) Uiso 1 d
H14 H 0.3893(16) 0.7064(9) 0.8815(37) 0.037(5) Uiso 1 d
H15A H 0.3677(18) 0.7926(10) 1.1210(42) 0.052(6) Uiso 1 d
H15B H 0.4826(16) 0.8061(8) 1.0687(36) 0.033(5) Uiso 1 d
H17A H 0.4300(22) 0.9372(13) 0.5752(56) 0.079(9) Uiso 1 d
H17B H 0.3228(22) 0.9054(11) 0.5655(48) 0.063(8) Uiso 1 d
H17C H 0.4169(22) 0.8816(12) 0.4068(58) 0.077(9) Uiso 1 d

loop_
_atom_type_symbol
_atom_type_description
_atom_type_scat_dispersion_real
_atom_type_scat_dispersion_imag
_atom_type_scat_source
C C 0.0033 0.0016 'International Tables Vol C Tables 4.2.6.8 and 6.1.1.4'
H H 0.0000 0.0000 'International Tables Vol C Tables 4.2.6.8 and 6.1.1.4'
N N 0.0061 0.0033 'International Tables Vol C Tables 4.2.6.8 and 6.1.1.4'
O O 0.0106 0.0060 'International Tables Vol C Tables 4.2.6.8 and 6.1.1.4'

loop_
_geom_angle_atom_site_label_1
_geom_angle_atom_site_label_2
_geom_angle_atom_site_label_3
_geom_angle
C2 C1 C6 118.7(2)
C2 C1 C7 119.8(2)
C6 C1 C7 121.4(2)
C3 C2 C1 120.6(2)
C3 C2 H2 119.4(12)
C1 C2 H2 120.0(13)
C4 C3 C2 120.0(2)
C4 C3 H3 119.0(14)
C2 C3 H3 121.0(14)
C5 C4 C3 119.8(2)
C5 C4 H4 123.5(15)
C3 C4 H4 116.7(15)
C4 C5 C6 120.2(2)
C4 C5 H5 120.6(15)
C6 C5 H5 119.2(15)
C5 C6 C1 120.6(2)
C5 C6 H6 121.3(12)
C1 C6 H6 118.1(12)
O1 C7 C1 111.17(14)
O1 C7 H7A 104.5(11)
C1 C7 H7A 112.9(11)
O1 C7 H7B 107.5(10)
C1 C7 H7B 112.0(10)
H7A C7 H7B 108.5(16)
O2 C8 N1 126.5(2)
O2 C8 O1 123.98(15)
N1 C8 O1 109.54(14)
N1 C9 C14 108.31(14)
N1 C9 C10 112.09(15)
C14 C9 C10 113.51(14)
N1 C9 H9 107.2(10)
C14 C9 H9 107.9(10)
C10 C9 H9 107.6(10)
C13 C10 C11 112.8(2)
C13 C10 C9 112.9(2)
C11 C10 C9 110.38(15)
C13 C10 H10 108.6(11)
C11 C10 H10 105.3(11)
C9 C10 H10 106.4(10)
C12 C11 C10 114.8(2)
C12 C11 H11A 111.1(15)
C10 C11 H11A 107.4(16)
C12 C11 H11B 105.1(17)
C10 C11 H11B 106.5(17)
H11A C11 H11B 111.9(22)
C11 C12 H12B 111.2(17)
C11 C12 H12C 110.1(18)
H12B C12 H12C 110.4(23)
C11 C12 H12A 113.7(17)
H12B C12 H12A 104.2(24)
H12C C12 H12A 107.1(25)
C10 C13 H13A 114.7(17)
C10 C13 H13B 110.3(16)
H13A C13 H13B 110.8(22)
C10 C13 H13C 110.5(18)
H13A C13 H13C 100.4(23)
H13B C13 H13C 109.7(23)
O5 C14 C15 109.73(15)
O5 C14 C9 107.30(14)
C15 C14 C9 112.6(2)
O5 C14 H14 110.4(12)
C15 C14 H14 108.0(12)
C9 C14 H14 108.8(12)
C18 C15 C14 114.4(2)
C18 C15 H15A 106.6(14)
C14 C15 H15A 106.2(14)
C18 C15 H15B 107.8(12)
C14 C15 H15B 111.7(11)
H15A C15 H15B 109.9(18)
O3 C17 H17A 106.3(19)
O3 C17 H17B 108.8(16)
H17A C17 H17B 113.0(24)
O3 C17 H17C 112.4(15)
H17A C17 H17C 109.3(24)
H17B C17 H17C 107.1(23)
O4 C18 O3 122.9(2)
O4 C18 C15 126.0(2)
O3 C18 C15 111.0(2)
C8 N1 C9 123.93(15)
C8 N1 H1 119.9(14)
C9 N1 H1 116.1(14)
C8 O1 C7 117.63(14)
C18 O3 C17 115.7(2)
C14 O5 H5A 110.7(19)

loop_
_geom_bond_atom_site_label_1
_geom_bond_atom_site_label_2
_geom_bond_distance
C1 C2 1.389(3)
C1 C6 1.393(3)
C1 C7 1.495(2)
C2 C3 1.389(3)
C2 H2 1.00(2)
C3 C4 1.385(3)
C3 H3 0.99(2)
C4 C5 1.382(3)
C4 H4 1.02(3)
C5 C6 1.386(3)
C5 H5 0.94(3)
C6 H6 0.99(2)
C7 O1 1.455(2)
C7 H7A 1.03(2)
C7 H7B 1.05(2)
C8 O2 1.220(2)
C8 N1 1.341(2)
C8 O1 1.353(2)
C9 N1 1.467(2)
C9 C14 1.528(2)
C9 C10 1.538(2)
C9 H9 0.98(2)
C10 C13 1.515(3)
C10 C11 1.522(3)
C10 H10 1.02(2)
C11 C12 1.521(3)
C11 H11A 0.96(3)
C11 H11B 1.05(3)
C12 H12B 1.02(3)
C12 H12C 0.98(3)
C12 H12A 1.03(3)
C13 H13A 0.99(3)
C13 H13B 0.97(3)
C13 H13C 1.06(3)
C14 O5 1.433(2)
C14 C15 1.522(3)
C14 H14 0.99(2)
C15 C18 1.495(3)
C15 H15A 0.97(2)
C15 H15B 0.95(2)
C17 O3 1.446(3)
C17 H17A 0.93(3)
C17 H17B 0.98(3)
C17 H17C 1.04(3)
C18 O4 1.210(2)
C18 O3 1.337(2)
N1 H1 0.88(2)
O5 H5A 0.91(3)
